data_7232127
loop_
_publ_author_name
'Li, Ziqing'
'Zhu, Pengfei'
'Chen, Yang'
'Ji, Nianjing'
'Liu, Jian'
'Duan, Xiulan'
'Jiang, Huaidong'

_publ_section_title
;
 Single crystal structure and optical properties of nonlinear optical
 crystal Rb0.94Ti0.94Ta0.06OPO4
;
_journal_issue 10
_journal_name_full CrystEngComm
_journal_page_first 1570
_journal_paper_doi 10.1039/C8CE01724G
_journal_volume 21
_journal_year 2019
_chemical_formula_sum 'O5 P Rb0.94 Ta0.06 Ti0.94'
_chemical_formula_weight 247.31
_space_group_crystal_system orthorhombic
_space_group_IT_number 33
_space_group_name_Hall 'P 2c -2n'
_space_group_name_H-M_alt 'P n a 21'
_symmetry_space_group_name_Hall 'P 2c -2n'
_symmetry_space_group_name_H-M 'P n a 21'
_audit_creation_method SHELXL-2018/3
_audit_update_record
;
2018-11-14 deposited with the CCDC.
2018-12-27 downloaded from the CCDC.
;
_cell_angle_alpha 90
_cell_angle_beta 90
_cell_angle_gamma 90
_cell_formula_units_Z 8
_cell_length_a 12.9604(18)
_cell_length_b 6.4988(9)
_cell_length_c 10.5705(15)
_cell_measurement_reflns_used 2673
_cell_measurement_temperature 296(2)
_cell_measurement_theta_max 27.45
_cell_measurement_theta_min 3.14
_cell_volume 890.3(2)
_computing_structure_refinement 'SHELXL-2018/3 (Sheldrick, 2018)'
_computing_structure_solution 'SHELXT 2018/2 (Sheldrick, 2018)'
_diffrn_ambient_temperature 296(2)
_diffrn_measured_fraction_theta_full 1.000
_diffrn_measured_fraction_theta_max 1.000
_diffrn_measurement_device_type 'BRUKER D8 VENTURE PHOTON100'
_diffrn_radiation_type MoK\a
_diffrn_radiation_wavelength 0.71073
_diffrn_reflns_av_R_equivalents 0.0611
_diffrn_reflns_av_unetI/netI 0.0732
_diffrn_reflns_Laue_measured_fraction_full 1.000
_diffrn_reflns_Laue_measured_fraction_max 1.000
_diffrn_reflns_limit_h_max 16
_diffrn_reflns_limit_h_min -16
_diffrn_reflns_limit_k_max 5
_diffrn_reflns_limit_k_min -8
_diffrn_reflns_limit_l_max 13
_diffrn_reflns_limit_l_min -12
_diffrn_reflns_number 5857
_diffrn_reflns_point_group_measured_fraction_full 0.934
_diffrn_reflns_point_group_measured_fraction_max 0.920
_diffrn_reflns_theta_full 25.242
_diffrn_reflns_theta_max 27.710
_diffrn_reflns_theta_min 3.144
_exptl_absorpt_coefficient_mu 13.802
_exptl_absorpt_correction_T_max 0.442
_exptl_absorpt_correction_T_min 0.371
_exptl_absorpt_correction_type 'multi-scan semiempirical from equivalents'
_exptl_absorpt_process_details
;
 SADABS 2016/2: Krause, L., Herbst-Irmer, R., Sheldrick G.M. & Stalke D.,
 J. Appl. Cryst. 48 (2015) 3-10
;
_exptl_crystal_density_diffrn 3.690
_exptl_crystal_description block
_exptl_crystal_F_000 919
_exptl_crystal_size_max 0.090
_exptl_crystal_size_mid 0.080
_exptl_crystal_size_min 0.070
_refine_diff_density_max 3.462
_refine_diff_density_min -1.476
_refine_diff_density_rms 0.326
_refine_ls_abs_structure_details
;
 Refined as an inversion twin.
;
_refine_ls_abs_structure_Flack 0.11(3)
_refine_ls_extinction_method none
_refine_ls_goodness_of_fit_ref 1.083
_refine_ls_hydrogen_treatment undef
_refine_ls_matrix_type full
_refine_ls_number_parameters 148
_refine_ls_number_reflns 1929
_refine_ls_number_restraints 448
_refine_ls_restrained_S_all 0.992
_refine_ls_R_factor_all 0.0638
_refine_ls_R_factor_gt 0.0572
_refine_ls_shift/su_max 0.000
_refine_ls_shift/su_mean 0.000
_refine_ls_structure_factor_coef Fsqd
_refine_ls_weighting_details 'w=1/[\s^2^(Fo^2^)+(0.0937P)^2^+6.0336P] where P=(Fo^2^+2Fc^2^)/3'
_refine_ls_weighting_scheme calc
_refine_ls_wR_factor_gt 0.1535
_refine_ls_wR_factor_ref 0.1588
_reflns_Friedel_coverage 0.747
_reflns_Friedel_fraction_full 0.860
_reflns_Friedel_fraction_max 0.832
_reflns_number_gt 1736
_reflns_number_total 1929
_reflns_threshold_expression 'I > 2\s(I)'
_cod_data_source_file c8ce01724g2.cif
_cod_data_source_block 170329a
_cod_depositor_comments 'Adding full bibliography for 7232127--7232128.cif.'
_cod_database_code 7232127
_shelx_shelxl_version_number 2018/3
_shelx_space_group_comment
;
The symmetry employed for this shelxl refinement is uniquely defined
by the following loop, which should always be used as a source of
symmetry information in preference to the above space-group names.
They are only intended as comments.
;
_shelx_estimated_absorpt_t_min 0.370
_shelx_estimated_absorpt_t_max 0.445

loop_
_space_group_symop_operation_xyz
'x, y, z'
'-x, -y, z+1/2'
'x+1/2, -y+1/2, z'
'-x+1/2, y+1/2, z+1/2'

loop_
_atom_site_label
_atom_site_type_symbol
_atom_site_fract_x
_atom_site_fract_y
_atom_site_fract_z
_atom_site_U_iso_or_equiv
_atom_site_adp_type
_atom_site_occupancy
_atom_site_site_symmetry_order
_atom_site_calc_flag
_atom_site_refinement_flags_adp
_atom_site_refinement_flags_occupancy
_atom_site_disorder_assembly
_atom_site_disorder_group
O1 O 0.4860(9) 0.5371(19) 0.4665(10) 0.0107(16) Uani 1 1 d U . . .
O2 O 0.5145(9) 0.5211(18) 0.2320(11) 0.0115(18) Uani 1 1 d U . . .
O3 O 0.4059(7) 0.8077(16) 0.3220(10) 0.0065(16) Uani 1 1 d U . . .
O4 O 0.5988(8) 0.7954(17) 0.3641(11) 0.0115(19) Uani 1 1 d U . . .
O5 O 0.3869(8) 0.1938(18) 0.5710(12) 0.0142(17) Uani 1 1 d U . . .
O6 O 0.3871(7) 0.8135(18) 0.6269(10) 0.0090(17) Uani 1 1 d U . . .
O7 O 0.2476(8) 0.9599(17) 0.4863(10) 0.0099(19) Uani 1 1 d U . . .
O8 O 0.2486(8) 0.0457(17) 0.7120(10) 0.0097(18) Uani 1 1 d U . . .
O9 O 0.2787(8) 0.4606(17) 0.7284(10) 0.0085(16) Uani 1 1 d U . . .
O10 O 0.2779(8) 0.5447(18) 0.4755(9) 0.0098(16) Uani 1 1 d U . . .
P1 P 0.5003(3) 0.6651(5) 0.3440(4) 0.0066(6) Uani 1 1 d U . . .
P2 P 0.3194(3) 1.0019(6) 0.5983(4) 0.0071(7) Uani 1 1 d U . . .
Rb1 Rb 0.39501(12) 0.1904(3) 0.1621(2) 0.0220(5) Uani 0.952(4) 1 d U P A .
Rb2 Rb 0.61401(14) 0.2149(3) 0.4118(2) 0.0226(6) Uani 0.923(4) 1 d U P A .
Ti1 Ti 0.37286(13) 0.5008(3) 0.5879(2) 0.0083(6) Uani 0.923(4) 1 d U P A 1
Ti2 Ti 0.24861(17) 0.2660(3) 0.8391(3) 0.0077(7) Uani 0.952(4) 1 d U P A 1
Ta1 Ta 0.37286(13) 0.5008(3) 0.5879(2) 0.0083(6) Uani 0.077(4) 1 d U P A 2
Ta2 Ta 0.24861(17) 0.2660(3) 0.8391(3) 0.0077(7) Uani 0.048(4) 1 d U P A 2

loop_
_atom_site_aniso_label
_atom_site_aniso_U_11
_atom_site_aniso_U_22
_atom_site_aniso_U_33
_atom_site_aniso_U_23
_atom_site_aniso_U_13
_atom_site_aniso_U_12
O1 0.008(3) 0.013(3) 0.011(3) 0.004(3) 0.001(3) 0.002(3)
O2 0.010(4) 0.012(4) 0.013(4) -0.004(3) 0.001(3) -0.001(3)
O3 0.005(3) 0.008(3) 0.006(3) -0.002(3) -0.002(3) 0.002(3)
O4 0.014(4) 0.012(4) 0.009(4) 0.002(4) -0.001(3) 0.000(3)
O5 0.019(4) 0.012(3) 0.012(4) 0.000(3) 0.005(3) 0.001(3)
O6 0.008(3) 0.011(3) 0.008(4) 0.001(3) -0.002(3) 0.003(3)
O7 0.003(4) 0.013(4) 0.014(4) -0.002(4) -0.002(3) 0.003(4)
O8 0.010(4) 0.011(4) 0.008(4) -0.005(4) 0.002(3) 0.000(4)
O9 0.005(3) 0.011(3) 0.010(3) 0.002(3) -0.001(3) 0.000(3)
O10 0.008(3) 0.012(3) 0.010(3) 0.000(3) 0.002(3) -0.002(3)
P1 0.0043(14) 0.0099(15) 0.0055(14) -0.0011(18) 0.0007(11) 0.0001(12)
P2 0.0091(14) 0.0081(14) 0.0040(14) -0.0003(13) 0.0005(15) 0.0006(14)
Rb1 0.0157(8) 0.0213(9) 0.0290(11) 0.0028(9) -0.0007(8) -0.0054(6)
Rb2 0.0258(10) 0.0132(9) 0.0290(11) -0.0027(9) -0.0052(8) 0.0050(6)
Ti1 0.0083(9) 0.0100(10) 0.0066(10) 0.0003(8) -0.0004(9) -0.0004(8)
Ti2 0.0084(11) 0.0105(11) 0.0043(10) -0.0012(9) 0.0007(7) -0.0009(7)
Ta1 0.0083(9) 0.0100(10) 0.0066(10) 0.0003(8) -0.0004(9) -0.0004(8)
Ta2 0.0084(11) 0.0105(11) 0.0043(10) -0.0012(9) 0.0007(7) -0.0009(7)

loop_
_atom_type_symbol
_atom_type_description
_atom_type_scat_dispersion_real
_atom_type_scat_dispersion_imag
_atom_type_scat_source
O O 0.0106 0.0060 'International Tables Vol C Tables 4.2.6.8 and 6.1.1.4'
P P 0.1023 0.0942 'International Tables Vol C Tables 4.2.6.8 and 6.1.1.4'
Ti Ti 0.2776 0.4457 'International Tables Vol C Tables 4.2.6.8 and 6.1.1.4'
Rb Rb -0.9393 2.9676 'International Tables Vol C Tables 4.2.6.8 and 6.1.1.4'
Ta Ta -0.7052 6.5227 'International Tables Vol C Tables 4.2.6.8 and 6.1.1.4'

loop_
_geom_angle_atom_site_label_1
_geom_angle_atom_site_label_2
_geom_angle_atom_site_label_3
_geom_angle
_geom_angle_site_symmetry_1
_geom_angle_site_symmetry_3
P1 O1 Ta1 134.5(7) . .
P1 O1 Ti1 134.5(7) . .
P1 O1 Rb2 99.3(5) . .
Ta1 O1 Rb2 120.0(5) . .
Ti1 O1 Rb2 120.0(5) . .
P1 O1 Rb1 100.9(6) . 2_665
Ti1 O1 Rb1 90.2(4) . 2_665
Rb2 O1 Rb1 105.9(3) . 2_665
P1 O2 Ti1 133.3(7) . 2_664
P1 O2 Rb1 128.5(6) . .
Ti1 O2 Rb1 98.2(4) 2_664 .
P1 O2 Rb2 88.2(5) . .
Ti1 O2 Rb2 96.5(4) 2_664 .
Rb1 O2 Rb2 84.0(3) . .
P1 O3 Ti2 133.2(7) . 4_554
P1 O3 Rb1 127.9(5) . 1_565
Ti2 O3 Rb1 96.6(4) 4_554 1_565
P1 O4 Ti2 132.6(7) . 2_664
P1 O4 Rb2 128.4(6) . 1_565
Ti2 O4 Rb2 98.4(4) 2_664 1_565
P1 O4 Rb1 100.1(5) . 2_665
Ti2 O4 Rb1 96.4(4) 2_664 2_665
Rb2 O4 Rb1 77.8(3) 1_565 2_665
P2 O5 Ta1 136.9(7) 1_545 .
P2 O5 Ti1 136.9(7) 1_545 .
P2 O5 Rb2 127.9(6) 1_545 .
Ta1 O5 Rb2 94.7(4) . .
Ti1 O5 Rb2 94.7(4) . .
P2 O6 Ta1 133.5(6) . .
P2 O6 Ti1 133.5(6) . .
P2 O6 Rb1 126.8(6) . 2_665
Ti1 O6 Rb1 96.0(4) . 2_665
P2 O6 Rb2 104.0(5) . 2_665
Ti1 O6 Rb2 97.9(4) . 2_665
Rb1 O6 Rb2 82.8(3) 2_665 2_665
P2 O7 Ti2 134.3(7) . 4_554
P2 O7 Rb2 116.9(6) . 3_465
Ti2 O7 Rb2 105.5(4) 4_554 3_465
P2 O7 Rb1 90.0(5) . 4
Ti2 O7 Rb1 97.0(4) 4_554 4
Rb2 O7 Rb1 102.7(3) 3_465 4
P2 O8 Ti2 132.1(7) 1_545 .
P2 O8 Ta2 132.1(7) 1_545 .
P2 O8 Rb1 95.1(5) 1_545 4_545
Ti2 O8 Rb1 132.7(5) . 4_545
P2 O8 Rb2 94.9(5) 1_545 2_655
Ti2 O8 Rb2 86.3(4) . 2_655
Rb1 O8 Rb2 93.0(3) 4_545 2_655
Ti2 O9 Ti1 137.9(6) . .
Ta2 O9 Ta1 137.9(6) . .
Ti2 O9 Rb1 111.8(5) . 4
Ti1 O9 Rb1 104.1(4) . 4
Ti2 O9 Rb2 99.7(4) . 2_665
Ti1 O9 Rb2 95.9(4) . 2_665
Rb1 O9 Rb2 98.7(3) 4 2_665
Ta1 O10 Ti2 135.3(6) . 4_554
Ti1 O10 Ti2 135.3(6) . 4_554
Ti1 O10 Rb2 127.2(5) . 3_455
Ti2 O10 Rb2 97.2(4) 4_554 3_455
Ti1 O10 Rb1 97.2(4) . 4
Ti2 O10 Rb1 96.3(4) 4_554 4
Rb2 O10 Rb1 77.9(3) 3_455 4
O2 P1 O4 110.2(6) . .
O2 P1 O1 109.5(6) . .
O4 P1 O1 106.1(7) . .
O2 P1 O3 110.3(6) . .
O4 P1 O3 110.1(5) . .
O1 P1 O3 110.5(6) . .
O2 P1 Rb2 64.9(5) . .
O4 P1 Rb2 94.9(5) . .
O1 P1 Rb2 53.6(4) . .
O3 P1 Rb2 154.0(4) . .
O2 P1 Rb1 144.0(5) . 2_665
O4 P1 Rb1 56.0(4) . 2_665
O1 P1 Rb1 55.1(5) . 2_665
O3 P1 Rb1 105.7(4) . 2_665
Rb2 P1 Rb1 82.40(10) . 2_665
O2 P1 Rb1 33.7(4) . .
O4 P1 Rb1 142.5(5) . .
O1 P1 Rb1 86.8(5) . .
O3 P1 Rb1 97.1(4) . .
Rb2 P1 Rb1 64.34(7) . .
Rb1 P1 Rb1 140.45(12) 2_665 .
O2 P1 Rb2 131.0(5) . 1_565
O4 P1 Rb2 33.7(4) . 1_565
O1 P1 Rb2 112.4(5) . 1_565
O3 P1 Rb2 77.3(4) . 1_565
Rb2 P1 Rb2 126.12(12) . 1_565
Rb1 P1 Rb2 58.17(7) 2_665 1_565
Rb1 P1 Rb2 160.78(13) . 1_565
O7 P2 O6 111.0(6) . .
O7 P2 O8 106.0(6) . 1_565
O6 P2 O8 109.5(6) . 1_565
O7 P2 O5 110.0(7) . 1_565
O6 P2 O5 110.8(6) . 1_565
O8 P2 O5 109.4(7) 1_565 1_565
O7 P2 Rb1 64.1(4) . 4
O6 P2 Rb1 87.4(4) . 4
O8 P2 Rb1 58.9(4) 1_565 4
O5 P2 Rb1 161.5(4) 1_565 4
O7 P2 Rb2 140.0(5) . 2_665
O6 P2 Rb2 52.2(4) . 2_665
O8 P2 Rb2 60.7(4) 1_565 2_665
O5 P2 Rb2 109.9(5) 1_565 2_665
Rb1 P2 Rb2 78.05(9) 4 2_665
O7 P2 Rb2 42.0(4) . 3_465
O6 P2 Rb2 153.0(5) . 3_465
O8 P2 Rb2 84.1(4) 1_565 3_465
O5 P2 Rb2 84.8(5) 1_565 3_465
Rb1 P2 Rb2 79.85(8) 4 3_465
Rb2 P2 Rb2 144.52(12) 2_665 3_465
O7 P2 Rb1 130.0(4) . 2_665
O6 P2 Rb1 35.1(4) . 2_665
O8 P2 Rb1 118.8(5) 1_565 2_665
O5 P2 Rb1 76.0(4) 1_565 2_665
Rb1 P2 Rb1 121.72(10) 4 2_665
Rb2 P2 Rb1 60.68(7) 2_665 2_665
Rb2 P2 Rb1 153.80(12) 3_465 2_665
O2 Rb1 O9 143.6(4) . 4_544
O2 Rb1 O6 58.9(3) . 2_664
O9 Rb1 O6 145.9(3) 4_544 2_664
O2 Rb1 O3 117.9(3) . 1_545
O9 Rb1 O3 57.0(3) 4_544 1_545
O6 Rb1 O3 91.1(3) 2_664 1_545
O2 Rb1 O8 72.7(3) . 4_554
O9 Rb1 O8 82.4(3) 4_544 4_554
O6 Rb1 O8 130.0(3) 2_664 4_554
O3 Rb1 O8 124.3(3) 1_545 4_554
O2 Rb1 O1 57.2(3) . 2_664
O9 Rb1 O1 150.1(3) 4_544 2_664
O6 Rb1 O1 55.3(3) 2_664 2_664
O3 Rb1 O1 144.6(3) 1_545 2_664
O8 Rb1 O1 89.2(3) 4_554 2_664
O2 Rb1 O10 144.0(3) . 4_544
O9 Rb1 O10 54.5(3) 4_544 4_544
O6 Rb1 O10 128.7(3) 2_664 4_544
O3 Rb1 O10 97.9(3) 1_545 4_544
O8 Rb1 O10 84.2(3) 4_554 4_544
O1 Rb1 O10 96.2(3) 2_664 4_544
O2 Rb1 O7 93.1(3) . 4_544
O9 Rb1 O7 88.4(3) 4_544 4_544
O6 Rb1 O7 120.6(3) 2_664 4_544
O3 Rb1 O7 144.8(3) 1_545 4_544
O8 Rb1 O7 46.8(3) 4_554 4_544
O1 Rb1 O7 65.5(3) 2_664 4_544
O10 Rb1 O7 51.5(3) 4_544 4_544
O2 Rb1 O4 103.4(3) . 2_664
O9 Rb1 O4 106.7(3) 4_544 2_664
O6 Rb1 O4 81.1(3) 2_664 2_664
O3 Rb1 O4 125.8(3) 1_545 2_664
O8 Rb1 O4 99.7(3) 4_554 2_664
O1 Rb1 O4 46.4(3) 2_664 2_664
O10 Rb1 O4 53.0(3) 4_544 2_664
O7 Rb1 O4 53.8(3) 4_544 2_664
O2 Rb1 P2 92.7(3) . 4_544
O9 Rb1 P2 73.6(2) 4_544 4_544
O6 Rb1 P2 140.0(2) 2_664 4_544
O3 Rb1 P2 128.5(2) 1_545 4_544
O8 Rb1 P2 25.9(2) 4_554 4_544
O1 Rb1 P2 86.4(2) 2_664 4_544
O10 Rb1 P2 59.1(2) 4_544 4_544
O7 Rb1 P2 25.9(2) 4_544 4_544
O4 Rb1 P2 79.1(2) 2_664 4_544
O2 Rb1 Ti1 34.4(2) . 2_664
O9 Rb1 Ti1 177.7(2) 4_544 2_664
O6 Rb1 Ti1 34.0(2) 2_664 2_664
O3 Rb1 Ti1 121.93(19) 1_545 2_664
O8 Rb1 Ti1 97.1(2) 4_554 2_664
O1 Rb1 Ti1 32.0(2) 2_664 2_664
O10 Rb1 Ti1 127.8(2) 4_544 2_664
O7 Rb1 Ti1 92.9(2) 4_544 2_664
O4 Rb1 Ti1 75.6(2) 2_664 2_664
P2 Rb1 Ti1 106.89(8) 4_544 2_664
O2 Rb1 Rb2 139.4(2) . 2_654
O9 Rb1 Rb2 77.0(2) 4_544 2_654
O6 Rb1 Rb2 86.1(2) 2_664 2_654
O3 Rb1 Rb2 79.4(2) 1_545 2_654
O8 Rb1 Rb2 130.2(2) 4_554 2_654
O1 Rb1 Rb2 86.9(2) 2_664 2_654
O10 Rb1 Rb2 47.0(2) 4_544 2_654
O7 Rb1 Rb2 87.5(2) 4_544 2_654
O4 Rb1 Rb2 46.7(2) 2_664 2_654
P2 Rb1 Rb2 104.27(8) 4_544 2_654
Ti1 Rb1 Rb2 104.94(7) 2_664 2_654
O1 Rb2 O4 138.3(3) . 1_545
O1 Rb2 O10 150.8(3) . 3
O4 Rb2 O10 60.4(3) 1_545 3
O1 Rb2 O7 75.0(3) . 3_565
O4 Rb2 O7 145.3(3) 1_545 3_565
O10 Rb2 O7 85.4(3) 3 3_565
O1 Rb2 O6 104.8(3) . 2_664
O4 Rb2 O6 76.0(3) 1_545 2_664
O10 Rb2 O6 102.0(3) 3 2_664
O7 Rb2 O6 109.0(3) 3_565 2_664
O1 Rb2 O2 51.2(3) . .
O4 Rb2 O2 119.9(3) 1_545 .
O10 Rb2 O2 150.3(3) 3 .
O7 Rb2 O2 86.8(3) 3_565 .
O6 Rb2 O2 54.1(3) 2_664 .
O1 Rb2 O9 83.5(3) . 2_664
O4 Rb2 O9 124.8(3) 1_545 2_664
O10 Rb2 O9 102.4(3) 3 2_664
O7 Rb2 O9 53.9(3) 3_565 2_664
O6 Rb2 O9 55.6(3) 2_664 2_664
O2 Rb2 O9 51.0(3) . 2_664
O1 Rb2 O8 150.7(3) . 2_654
O4 Rb2 O8 53.7(3) 1_545 2_654
O10 Rb2 O8 54.8(2) 3 2_654
O7 Rb2 O8 103.6(3) 3_565 2_654
O6 Rb2 O8 47.2(3) 2_664 2_654
O2 Rb2 O8 99.7(3) . 2_654
O9 Rb2 O8 73.1(3) 2_664 2_654
O1 Rb2 P1 27.2(2) . .
O4 Rb2 P1 141.8(2) 1_545 .
O10 Rb2 P1 155.8(3) 3 .
O7 Rb2 P1 71.2(2) 3_565 .
O6 Rb2 P1 80.7(2) 2_664 .
O2 Rb2 P1 26.9(2) . .
O9 Rb2 P1 58.9(2) 2_664 .
O8 Rb2 P1 123.9(2) 2_654 .
O1 Rb2 O5 53.1(3) . .
O4 Rb2 O5 89.4(3) 1_545 .
O10 Rb2 O5 121.0(3) 3 .
O7 Rb2 O5 114.9(3) 3_565 .
O6 Rb2 O5 119.2(3) 2_664 .
O2 Rb2 O5 88.2(3) . .
O9 Rb2 O5 135.0(3) 2_664 .
O8 Rb2 O5 141.2(3) 2_654 .
P1 Rb2 O5 76.1(2) . .
O1 Rb2 Ti2 171.5(3) . 2_654
O4 Rb2 Ti2 33.2(2) 1_545 2_654
O10 Rb2 Ti2 33.9(2) 3 2_654
O7 Rb2 Ti2 113.2(2) 3_565 2_654
O6 Rb2 Ti2 75.0(2) 2_664 2_654
O2 Rb2 Ti2 129.1(2) . 2_654
O9 Rb2 Ti2 103.0(2) 2_664 2_654
O8 Rb2 Ti2 32.18(19) 2_654 2_654
P1 Rb2 Ti2 155.42(12) . 2_654
O5 Rb2 Ti2 119.3(2) . 2_654
O1 Rb2 P2 128.5(2) . 2_664
O4 Rb2 P2 58.7(2) 1_545 2_664
O10 Rb2 P2 79.0(2) 3 2_664
O7 Rb2 P2 112.9(2) 3_565 2_664
O6 Rb2 P2 23.7(2) 2_664 2_664
O2 Rb2 P2 77.8(2) . 2_664
O9 Rb2 P2 66.8(2) 2_664 2_664
O8 Rb2 P2 24.4(2) 2_654 2_664
P1 Rb2 P2 104.07(11) . 2_664
O5 Rb2 P2 129.1(2) . 2_664
Ti2 Rb2 P2 51.45(8) 2_654 2_664
O10 Ti1 O9 95.8(4) . .
O10 Ti1 O1 93.6(5) . .
O9 Ti1 O1 170.6(4) . .
O10 Ti1 O5 99.6(5) . .
O9 Ti1 O5 89.5(5) . .
O1 Ti1 O5 89.6(5) . .
O10 Ti1 O6 92.2(5) . .
O9 Ti1 O6 92.0(4) . .
O1 Ti1 O6 86.9(5) . .
O5 Ti1 O6 167.9(4) . .
O10 Ti1 O2 173.9(5) . 2_665
O9 Ti1 O2 82.7(5) . 2_665
O1 Ti1 O2 87.9(4) . 2_665
O5 Ti1 O2 86.3(5) . 2_665
O6 Ti1 O2 82.0(4) . 2_665
O10 Ti1 Rb1 129.3(4) . 2_665
O9 Ti1 Rb1 115.0(3) . 2_665
O1 Ti1 Rb1 57.7(3) . 2_665
O5 Ti1 Rb1 118.9(3) . 2_665
O6 Ti1 Rb1 49.9(3) . 2_665
O2 Ti1 Rb1 47.4(3) 2_665 2_665
O10 Ti1 Rb1 55.6(4) . 4
O9 Ti1 Rb1 46.0(3) . 4
O1 Ti1 Rb1 141.7(3) . 4
O5 Ti1 Rb1 115.2(3) . 4
O6 Ti1 Rb1 73.8(3) . 4
O2 Ti1 Rb1 120.5(3) 2_665 4
Rb1 Ti1 Rb1 121.86(6) 2_665 4
O10 Ti1 Rb2 123.7(4) . 2_665
O9 Ti1 Rb2 54.4(3) . 2_665
O1 Ti1 Rb2 119.0(4) . 2_665
O5 Ti1 Rb2 123.0(4) . 2_665
O6 Ti1 Rb2 50.1(3) . 2_665
O2 Ti1 Rb2 50.8(3) 2_665 2_665
Rb1 Ti1 Rb2 61.37(5) 2_665 2_665
Rb1 Ti1 Rb2 72.66(6) 4 2_665
O10 Ti1 Rb2 33.0(4) . 3_455
O9 Ti1 Rb2 77.7(3) . 3_455
O1 Ti1 Rb2 110.9(3) . 3_455
O5 Ti1 Rb2 72.2(3) . 3_455
O6 Ti1 Rb2 119.9(3) . 3_455
O2 Ti1 Rb2 150.7(3) 2_665 3_455
Rb1 Ti1 Rb2 161.87(8) 2_665 3_455
Rb1 Ti1 Rb2 56.64(5) 4 3_455
Rb2 Ti1 Rb2 126.83(6) 2_665 3_455
O10 Ti1 Rb2 107.8(4) . .
O9 Ti1 Rb2 140.3(3) . .
O1 Ti1 Rb2 35.4(4) . .
O5 Ti1 Rb2 55.9(3) . .
O6 Ti1 Rb2 117.8(3) . .
O2 Ti1 Rb2 76.7(3) 2_665 .
Rb1 Ti1 Rb2 73.81(5) 2_665 .
Rb1 Ti1 Rb2 161.61(8) 4 .
Rb2 Ti1 Rb2 125.67(6) 2_665 .
Rb2 Ti1 Rb2 105.35(7) 3_455 .
O9 Ti2 O8 94.0(5) . .
O9 Ti2 O7 93.4(5) . 4_545
O8 Ti2 O7 172.1(5) . 4_545
O9 Ti2 O3 93.6(5) . 4_545
O8 Ti2 O3 92.1(5) . 4_545
O7 Ti2 O3 90.5(4) 4_545 4_545
O9 Ti2 O4 90.7(5) . 2_665
O8 Ti2 O4 86.9(5) . 2_665
O7 Ti2 O4 89.9(5) 4_545 2_665
O3 Ti2 O4 175.7(5) 4_545 2_665
O9 Ti2 O10 176.1(5) . 4_545
O8 Ti2 O10 88.3(4) . 4_545
O7 Ti2 O10 84.2(5) 4_545 4_545
O3 Ti2 O10 89.5(4) 4_545 4_545
O4 Ti2 O10 86.3(4) 2_665 4_545
O9 Ti2 Rb2 129.8(3) . 2_655
O8 Ti2 Rb2 61.5(3) . 2_655
O7 Ti2 Rb2 111.1(3) 4_545 2_655
O3 Ti2 Rb2 127.6(3) 4_545 2_655
O4 Ti2 Rb2 48.4(3) 2_665 2_655
O10 Ti2 Rb2 48.9(3) 4_545 2_655
O9 Ti2 Rb1 42.8(3) . 4
O8 Ti2 Rb1 101.0(3) . 4
O7 Ti2 Rb1 86.5(3) 4_545 4
O3 Ti2 Rb1 51.6(3) 4_545 4
O4 Ti2 Rb1 132.8(3) 2_665 4
O10 Ti2 Rb1 139.8(3) 4_545 4
Rb2 Ti2 Rb1 162.25(10) 2_655 4
O9 Ti2 Rb2 53.8(4) . 2_665
O8 Ti2 Rb2 140.1(3) . 2_665
O7 Ti2 Rb2 44.7(3) 4_545 2_665
O3 Ti2 Rb2 110.7(3) 4_545 2_665
O4 Ti2 Rb2 72.5(3) 2_665 2_665
O10 Ti2 Rb2 122.8(3) 4_545 2_665
Rb2 Ti2 Rb2 118.29(8) 2_655 2_665
Rb1 Ti2 Rb2 72.15(6) 4 2_665
O9 Ti2 Rb1 123.9(4) . 1_556
O8 Ti2 Rb1 120.2(3) . 1_556
O7 Ti2 Rb1 52.6(3) 4_545 1_556
O3 Ti2 Rb1 124.7(3) 4_545 1_556
O4 Ti2 Rb1 52.7(3) 2_665 1_556
O10 Ti2 Rb1 52.2(3) 4_545 1_556
Rb2 Ti2 Rb1 58.63(6) 2_655 1_556
Rb1 Ti2 Rb1 138.61(9) 4 1_556
Rb2 Ti2 Rb1 73.52(6) 2_665 1_556
O10 Ta1 O9 95.8(4) . .
O10 Ta1 O1 93.6(5) . .
O9 Ta1 O1 170.6(4) . .
O10 Ta1 O5 99.6(5) . .
O9 Ta1 O5 89.5(5) . .
O1 Ta1 O5 89.6(5) . .
O10 Ta1 O6 92.2(5) . .
O9 Ta1 O6 92.0(4) . .
O1 Ta1 O6 86.9(5) . .
O5 Ta1 O6 167.9(4) . .
O10 Ta1 O2 173.9(5) . 2_665
O9 Ta1 O2 82.7(5) . 2_665
O1 Ta1 O2 87.9(4) . 2_665
O5 Ta1 O2 86.3(5) . 2_665
O6 Ta1 O2 82.0(4) . 2_665
O10 Ta1 Rb1 129.3(4) . 2_665
O9 Ta1 Rb1 115.0(3) . 2_665
O1 Ta1 Rb1 57.7(3) . 2_665
O5 Ta1 Rb1 118.9(3) . 2_665
O6 Ta1 Rb1 49.9(3) . 2_665
O2 Ta1 Rb1 47.4(3) 2_665 2_665
O10 Ta1 Rb1 55.6(4) . 4
O9 Ta1 Rb1 46.0(3) . 4
O1 Ta1 Rb1 141.7(3) . 4
O5 Ta1 Rb1 115.2(3) . 4
O6 Ta1 Rb1 73.8(3) . 4
O2 Ta1 Rb1 120.5(3) 2_665 4
Rb1 Ta1 Rb1 121.86(6) 2_665 4
O10 Ta1 Rb2 123.7(4) . 2_665
O9 Ta1 Rb2 54.4(3) . 2_665
O1 Ta1 Rb2 119.0(4) . 2_665
O5 Ta1 Rb2 123.0(4) . 2_665
O6 Ta1 Rb2 50.1(3) . 2_665
O2 Ta1 Rb2 50.8(3) 2_665 2_665
Rb1 Ta1 Rb2 61.37(5) 2_665 2_665
Rb1 Ta1 Rb2 72.66(6) 4 2_665
O10 Ta1 Rb2 33.0(4) . 3_455
O9 Ta1 Rb2 77.7(3) . 3_455
O1 Ta1 Rb2 110.9(3) . 3_455
O5 Ta1 Rb2 72.2(3) . 3_455
O6 Ta1 Rb2 119.9(3) . 3_455
O2 Ta1 Rb2 150.7(3) 2_665 3_455
Rb1 Ta1 Rb2 161.87(8) 2_665 3_455
Rb1 Ta1 Rb2 56.64(5) 4 3_455
Rb2 Ta1 Rb2 126.83(6) 2_665 3_455
O10 Ta1 Rb2 107.8(4) . .
O9 Ta1 Rb2 140.3(3) . .
O1 Ta1 Rb2 35.4(4) . .
O5 Ta1 Rb2 55.9(3) . .
O6 Ta1 Rb2 117.8(3) . .
O2 Ta1 Rb2 76.7(3) 2_665 .
Rb1 Ta1 Rb2 73.81(5) 2_665 .
Rb1 Ta1 Rb2 161.61(8) 4 .
Rb2 Ta1 Rb2 125.67(6) 2_665 .
Rb2 Ta1 Rb2 105.35(7) 3_455 .
O9 Ta2 O8 94.0(5) . .
O9 Ta2 O7 93.4(5) . 4_545
O8 Ta2 O7 172.1(5) . 4_545
O9 Ta2 O3 93.6(5) . 4_545
O8 Ta2 O3 92.1(5) . 4_545
O7 Ta2 O3 90.5(4) 4_545 4_545
O9 Ta2 O4 90.7(5) . 2_665
O8 Ta2 O4 86.9(5) . 2_665
O7 Ta2 O4 89.9(5) 4_545 2_665
O3 Ta2 O4 175.7(5) 4_545 2_665
O9 Ta2 O10 176.1(5) . 4_545
O8 Ta2 O10 88.3(4) . 4_545
O7 Ta2 O10 84.2(5) 4_545 4_545
O3 Ta2 O10 89.5(4) 4_545 4_545
O4 Ta2 O10 86.3(4) 2_665 4_545
O9 Ta2 Rb2 129.8(3) . 2_655
O8 Ta2 Rb2 61.5(3) . 2_655
O7 Ta2 Rb2 111.1(3) 4_545 2_655
O3 Ta2 Rb2 127.6(3) 4_545 2_655
O4 Ta2 Rb2 48.4(3) 2_665 2_655
O10 Ta2 Rb2 48.9(3) 4_545 2_655
O9 Ta2 Rb1 42.8(3) . 4
O8 Ta2 Rb1 101.0(3) . 4
O7 Ta2 Rb1 86.5(3) 4_545 4
O3 Ta2 Rb1 51.6(3) 4_545 4
O4 Ta2 Rb1 132.8(3) 2_665 4
O10 Ta2 Rb1 139.8(3) 4_545 4
Rb2 Ta2 Rb1 162.25(10) 2_655 4
O9 Ta2 Rb2 53.8(4) . 2_665
O8 Ta2 Rb2 140.1(3) . 2_665
O7 Ta2 Rb2 44.7(3) 4_545 2_665
O3 Ta2 Rb2 110.7(3) 4_545 2_665
O4 Ta2 Rb2 72.5(3) 2_665 2_665
O10 Ta2 Rb2 122.8(3) 4_545 2_665
Rb2 Ta2 Rb2 118.29(8) 2_655 2_665
Rb1 Ta2 Rb2 72.15(6) 4 2_665
O9 Ta2 Rb1 123.9(4) . 1_556
O8 Ta2 Rb1 120.2(3) . 1_556
O7 Ta2 Rb1 52.6(3) 4_545 1_556
O3 Ta2 Rb1 124.7(3) 4_545 1_556
O4 Ta2 Rb1 52.7(3) 2_665 1_556
O10 Ta2 Rb1 52.2(3) 4_545 1_556
Rb2 Ta2 Rb1 58.63(6) 2_655 1_556
Rb1 Ta2 Rb1 138.61(9) 4 1_556
Rb2 Ta2 Rb1 73.52(6) 2_665 1_556

loop_
_geom_bond_atom_site_label_1
_geom_bond_atom_site_label_2
_geom_bond_distance
_geom_bond_site_symmetry_2
O1 P1 1.551(11) .
O1 Ta1 1.962(11) .
O1 Ti1 1.962(11) .
O1 Rb2 2.734(12) .
O1 Rb1 3.129(12) 2_665
O2 P1 1.520(12) .
O2 Ti1 2.115(11) 2_664
O2 Rb1 2.750(11) .
O2 Rb2 3.038(12) .
O3 P1 1.553(10) .
O3 Ti2 2.029(10) 4_554
O3 Rb1 3.010(11) 1_565
O4 P1 1.546(11) .
O4 Ti2 2.035(11) 2_664
O4 Rb2 2.780(12) 1_565
O4 Rb1 3.152(11) 2_665
O5 P2 1.551(11) 1_545
O5 Ta1 2.011(12) .
O5 Ti1 2.011(12) .
O5 Rb2 3.394(11) .
O6 P2 1.536(11) .
O6 Ta1 2.082(12) .
O6 Ti1 2.082(12) .
O6 Rb1 2.848(10) 2_665
O6 Rb2 3.017(11) 2_665
O7 P2 1.530(11) .
O7 Ti2 2.004(11) 4_554
O7 Rb2 2.843(11) 3_465
O7 Rb1 3.152(11) 4
O8 P2 1.538(11) 1_545
O8 Ti2 1.963(11) .
O8 Ta2 1.963(11) .
O8 Rb1 3.013(11) 4_545
O8 Rb2 3.240(11) 2_655
O9 Ta2 1.766(11) .
O9 Ti2 1.766(11) .
O9 Ti1 1.940(10) .
O9 Ta1 1.940(10) .
O9 Rb1 2.792(10) 4
O9 Rb2 3.184(11) 2_665
O10 Ta1 1.734(11) .
O10 Ti1 1.734(11) .
O10 Ti2 2.065(11) 4_554
O10 Rb2 2.795(11) 3_455
O10 Rb1 3.132(11) 4
P1 Rb2 3.354(4) .
P1 Rb1 3.745(5) 2_665
P1 Rb1 3.883(4) .
P1 Rb2 3.931(4) 1_565
P2 Rb1 3.503(4) 4
P2 Rb2 3.702(5) 2_665
P2 Rb2 3.790(4) 3_465
P2 Rb1 3.965(4) 2_665
Rb1 Ti1 3.701(2) 2_664
Rb1 Rb2 3.735(3) 2_654
Rb2 Ti2 3.678(3) 2_654
